data_2237930
loop_
_publ_author_name
'Rosen, Gerald M.'
'Muralidharan, Sukumaran'
'Zavalij, Peter Y.'
'Fletcher, Steven'
'Kao, Joseph P. Y.'

_publ_section_title
;
 Ethyl
 2,5-di-<i>tert</i>-butyl-5-ethoxy-4-oxo-4,5-dihydro-1<i>H</i>-pyrrole-3-carboxylate
;
_journal_coeditor_code LD2098
_journal_issue 6
_journal_name_full 'Acta Crystallographica Section E'
_journal_page_first o878
_journal_paper_doi 10.1107/S1600536813012282
_journal_volume 69
_journal_year 2013
_chemical_formula_iupac 'C17 H29 N O4'
_chemical_formula_moiety 'C17 H29 N O4'
_chemical_formula_sum 'C17 H29 N O4'
_chemical_formula_weight 311.41
_chemical_name_systematic 'Ethyl 2,5-di-<i>tert</i>-butyl-5-ethoxy-4-oxo-4,5-dihydro-1<i>H</i>-pyrrole-3-carboxylate'
_space_group_crystal_system monoclinic
_space_group_IT_number 14
_space_group_name_Hall '-P 2yn'
_symmetry_cell_setting monoclinic
_symmetry_space_group_name_Hall '-P 2yn'
_symmetry_space_group_name_H-M 'P 1 21/n 1'
_atom_sites_solution_hydrogens geom
_atom_sites_solution_primary direct
_atom_sites_solution_secondary difmap
_audit_creation_method 'SHELXL-2012 & ZCIF'
_cell_angle_alpha 90
_cell_angle_beta 92.5822(11)
_cell_angle_gamma 90
_cell_formula_units_Z 8
_cell_length_a 9.9187(7)
_cell_length_b 16.3916(11)
_cell_length_c 22.2115(15)
_cell_measurement_reflns_used 26267
_cell_measurement_temperature 150(2)
_cell_measurement_theta_max 32.0
_cell_measurement_theta_min 2.2
_cell_volume 3607.6(4)
_computing_cell_refinement '<i>APEX2</i> and <i>SAINT</i> (Bruker, 2010)'
_computing_data_collection '<i>APEX2</i> (Bruker, 2010)'
_computing_data_reduction '<i>SAINT</i> (Bruker, 2010)'
_computing_molecular_graphics
;
<i>XSHELL</i> (Bruker, 2010)
and <i>Mercury</i> (Macrae <i>et al.</i>, 2008)
;
_computing_publication_material '<i>publCIF</i> (Westrip, 2010)'
_computing_structure_refinement '<i>SHELXL2012</i> (Sheldrick, 2008)'
_computing_structure_solution '<i>SHELXS97</i> (Sheldrick, 2008)'
_diffrn_ambient_temperature 150(2)
_diffrn_detector_area_resol_mean 8.333
_diffrn_measured_fraction_theta_full 1.000
_diffrn_measured_fraction_theta_max 1.000
_diffrn_measurement_device_type 'Bruker SMART APEXII'
_diffrn_measurement_method '\f and \w scans'
_diffrn_radiation_monochromator graphite
_diffrn_radiation_type MoK\a
_diffrn_radiation_wavelength 0.71073
_diffrn_reflns_av_R_equivalents 0.0179
_diffrn_reflns_limit_h_max 11
_diffrn_reflns_limit_h_min -11
_diffrn_reflns_limit_k_max 19
_diffrn_reflns_limit_k_min -19
_diffrn_reflns_limit_l_max 26
_diffrn_reflns_limit_l_min -26
_diffrn_reflns_number 40948
_diffrn_reflns_theta_full 25.000
_diffrn_reflns_theta_max 24.997
_diffrn_reflns_theta_min 2.213
_exptl_absorpt_coefficient_mu 0.081
_exptl_absorpt_correction_T_max 0.974
_exptl_absorpt_correction_T_min 0.887
_exptl_absorpt_correction_type multi-scan
_exptl_absorpt_process_details '(SADABS; Sheldrick, 1996)'
_exptl_crystal_colour colourless
_exptl_crystal_density_diffrn 1.147
_exptl_crystal_density_method 'not measured'
_exptl_crystal_description prism
_exptl_crystal_F_000 1360
_exptl_crystal_size_max 0.415
_exptl_crystal_size_mid 0.40
_exptl_crystal_size_min 0.325
_refine_diff_density_max 0.308
_refine_diff_density_min -0.247
_refine_ls_extinction_method none
_refine_ls_goodness_of_fit_ref 1.000
_refine_ls_hydrogen_treatment constr
_refine_ls_matrix_type full
_refine_ls_number_parameters 441
_refine_ls_number_reflns 6356
_refine_ls_number_restraints 0
_refine_ls_restrained_S_all 1.000
_refine_ls_R_factor_all 0.0424
_refine_ls_R_factor_gt 0.0387
_refine_ls_shift/su_max 0.000
_refine_ls_shift/su_mean 0.000
_refine_ls_structure_factor_coef Fsqd
_refine_ls_weighting_details
;
 w=1/[\s^2^(Fo^2^)+(0.0100P)^2^+2.6980P]
 where P=(Fo^2^+2Fc^2^)/3
;
_refine_ls_weighting_scheme calc
_refine_ls_wR_factor_gt 0.0751
_refine_ls_wR_factor_ref 0.0774
_reflns_number_gt 5812
_reflns_number_total 6356
_reflns_threshold_expression I>2\s(I)
_cod_data_source_file ld2098.cif
_cod_data_source_block I
_cod_original_sg_symbol_H-M 'P 21/n'
_cod_database_code 2237930
_cod_database_fobs_code 2237930

loop_
_space_group_symop_operation_xyz
'x, y, z'
'-x+1/2, y+1/2, -z+1/2'
'-x, -y, -z'
'x-1/2, -y-1/2, z-1/2'

loop_
_atom_site_type_symbol
_atom_site_label
_atom_site_fract_x
_atom_site_fract_y
_atom_site_fract_z
_atom_site_U_iso_or_equiv
_atom_site_adp_type
_atom_site_calc_flag
_atom_site_occupancy
O O1A 0.17249(10) 0.17307(6) 0.51228(4) 0.0309(2) Uani d 1
C C1A 0.17385(13) 0.21856(8) 0.55631(6) 0.0226(3) Uani d 1
C C2A 0.07337(13) 0.27417(8) 0.57559(6) 0.0222(3) Uani d 1
C C3A 0.11821(13) 0.30765(8) 0.63052(6) 0.0212(3) Uani d 1
N N4A 0.24234(11) 0.28082(7) 0.64688(5) 0.0235(2) Uani d 1
H H4A 0.2852(15) 0.2948(9) 0.6782(7) 0.026(4) Uiso d 1
C C5A 0.29647(13) 0.22476(8) 0.60283(6) 0.0221(3) Uani d 1
C C21A -0.05218(14) 0.28839(9) 0.53915(6) 0.0243(3) Uani d 1
O O21A -0.13140(11) 0.23672(7) 0.52273(5) 0.0443(3) Uani d 1
O O22A -0.06552(11) 0.36716(6) 0.52314(5) 0.0369(3) Uani d 1
C C23A -0.18864(19) 0.38801(12) 0.48838(9) 0.0543(5) Uani d 1
H H23A -0.2621 0.3501 0.4983 0.077(5) Uiso calc 1
H H23B -0.1736 0.3835 0.4447 0.077(5) Uiso calc 1
C C24A -0.2263(2) 0.47213(13) 0.50333(10) 0.0641(6) Uani d 1
H H24A -0.2423 0.4759 0.5465 0.094(5) Uiso calc 1
H H24B -0.3086 0.4874 0.4800 0.094(5) Uiso calc 1
H H24C -0.1529 0.5092 0.4935 0.094(5) Uiso calc 1
C C31A 0.04558(14) 0.36525(9) 0.67184(6) 0.0271(3) Uani d 1
C C32A 0.0885(2) 0.45196(11) 0.65724(10) 0.0612(6) Uani d 1
H H32A 0.1860 0.4577 0.6653 0.066(4) Uiso calc 1
H H32B 0.0406 0.4905 0.6824 0.066(4) Uiso calc 1
H H32C 0.0664 0.4635 0.6146 0.066(4) Uiso calc 1
C C33A -0.10814(16) 0.35611(13) 0.66379(7) 0.0467(5) Uani d 1
H H33A -0.1383 0.3763 0.6239 0.070(4) Uiso calc 1
H H33B -0.1517 0.3877 0.6950 0.070(4) Uiso calc 1
H H33C -0.1326 0.2985 0.6674 0.070(4) Uiso calc 1
C C34A 0.08294(17) 0.34531(12) 0.73789(7) 0.0416(4) Uani d 1
H H34A 0.0611 0.2882 0.7460 0.054(3) Uiso calc 1
H H34B 0.0318 0.3808 0.7641 0.054(3) Uiso calc 1
H H34C 0.1798 0.3543 0.7458 0.054(3) Uiso calc 1
O O51A 0.33071(9) 0.14932(6) 0.62981(4) 0.0267(2) Uani d 1
C C52A 0.21923(15) 0.10469(10) 0.65294(7) 0.0350(4) Uani d 1
H H52A 0.1677 0.0771 0.6196 0.050(4) Uiso calc 1
H H52B 0.1577 0.1424 0.6731 0.050(4) Uiso calc 1
C C53A 0.27518(17) 0.04306(10) 0.69693(8) 0.0410(4) Uani d 1
H H53A 0.3338 0.0051 0.6762 0.059(3) Uiso calc 1
H H53B 0.2009 0.0128 0.7141 0.059(3) Uiso calc 1
H H53C 0.3276 0.0709 0.7293 0.059(3) Uiso calc 1
C C54A 0.42581(14) 0.25865(9) 0.57484(6) 0.0251(3) Uani d 1
C C55A 0.53624(14) 0.27112(10) 0.62480(7) 0.0326(3) Uani d 1
H H55A 0.6202 0.2880 0.6068 0.041(3) Uiso calc 1
H H55B 0.5513 0.2199 0.6468 0.041(3) Uiso calc 1
H H55C 0.5077 0.3134 0.6527 0.041(3) Uiso calc 1
C C56A 0.47769(15) 0.19853(10) 0.52844(7) 0.0344(3) Uani d 1
H H56A 0.4133 0.1957 0.4937 0.045(3) Uiso calc 1
H H56B 0.4875 0.1444 0.5468 0.045(3) Uiso calc 1
H H56C 0.5654 0.2171 0.5151 0.045(3) Uiso calc 1
C C57A 0.39392(16) 0.34066(9) 0.54419(7) 0.0337(3) Uani d 1
H H57A 0.4765 0.3632 0.5282 0.043(3) Uiso calc 1
H H57B 0.3585 0.3786 0.5737 0.043(3) Uiso calc 1
H H57C 0.3264 0.3325 0.5112 0.043(3) Uiso calc 1
O O1B -0.08469(10) 0.15836(6) 0.25177(4) 0.0286(2) Uani d 1
C C1B -0.00038(13) 0.13501(8) 0.29014(6) 0.0219(3) Uani d 1
C C2B 0.08310(13) 0.06294(8) 0.29281(6) 0.0222(3) Uani d 1
C C3B 0.14805(13) 0.06053(8) 0.35069(6) 0.0215(3) Uani d 1
N N4B 0.12100(11) 0.12751(7) 0.38204(5) 0.0226(2) Uani d 1
H H4B 0.1407(15) 0.1351(10) 0.4198(7) 0.030(4) Uiso d 1
C C5B 0.03325(13) 0.18511(8) 0.34818(6) 0.0215(3) Uani d 1
C C21B 0.09972(14) 0.00705(8) 0.24244(6) 0.0269(3) Uani d 1
O O21B 0.19358(12) -0.03802(8) 0.23510(5) 0.0482(3) Uani d 1
O O22B -0.00323(12) 0.01369(7) 0.20099(5) 0.0411(3) Uani d 1
C C23B 0.0058(2) -0.03658(11) 0.14761(8) 0.0544(5) Uani d 1
H H23C 0.1019 -0.0454 0.1392 0.069(5) Uiso calc 1
H H23D -0.0375 -0.0079 0.1126 0.069(5) Uiso calc 1
C C24B -0.0613(2) -0.11702(13) 0.15562(11) 0.0688(7) Uani d 1
H H24D -0.0151 -0.1468 0.1888 0.083(4) Uiso calc 1
H H24E -0.0571 -0.1488 0.1184 0.083(4) Uiso calc 1
H H24F -0.1559 -0.1083 0.1650 0.083(4) Uiso calc 1
C C31B 0.23707(14) -0.00578(8) 0.37980(6) 0.0260(3) Uani d 1
C C32B 0.37584(15) -0.00186(10) 0.35174(8) 0.0359(4) Uani d 1
H H32D 0.3650 -0.0109 0.3082 0.050(3) Uiso calc 1
H H32E 0.4348 -0.0441 0.3698 0.050(3) Uiso calc 1
H H32F 0.4162 0.0519 0.3594 0.050(3) Uiso calc 1
C C33B 0.25616(19) 0.00727(11) 0.44792(7) 0.0462(5) Uani d 1
H H33D 0.3026 0.0592 0.4558 0.056(3) Uiso calc 1
H H33E 0.3103 -0.0374 0.4656 0.056(3) Uiso calc 1
H H33F 0.1678 0.0083 0.4660 0.056(3) Uiso calc 1
C C34B 0.17217(16) -0.08995(9) 0.36926(8) 0.0393(4) Uani d 1
H H34D 0.0832 -0.0910 0.3867 0.056(3) Uiso calc 1
H H34E 0.2297 -0.1320 0.3884 0.056(3) Uiso calc 1
H H34F 0.1621 -0.1006 0.3259 0.056(3) Uiso calc 1
O O51B -0.08119(10) 0.20552(6) 0.37952(4) 0.0272(2) Uani d 1
C C52B -0.15794(16) 0.13701(10) 0.39956(7) 0.0363(4) Uani d 1
H H52C -0.1222 0.1185 0.4396 0.045(3) Uiso calc 1
H H52D -0.1516 0.0911 0.3708 0.045(3) Uiso calc 1
C C53B -0.30206(16) 0.16360(11) 0.40323(7) 0.0422(4) Uani d 1
H H53D -0.3068 0.2104 0.4305 0.056(3) Uiso calc 1
H H53E -0.3557 0.1186 0.4186 0.056(3) Uiso calc 1
H H53F -0.3379 0.1792 0.3630 0.056(3) Uiso calc 1
C C54B 0.10890(14) 0.26597(8) 0.33434(6) 0.0249(3) Uani d 1
C C55B 0.16242(17) 0.30456(9) 0.39357(7) 0.0373(4) Uani d 1
H H55D 0.2311 0.2689 0.4127 0.047(3) Uiso calc 1
H H55E 0.0879 0.3117 0.4206 0.047(3) Uiso calc 1
H H55F 0.2025 0.3578 0.3852 0.047(3) Uiso calc 1
C C56B 0.22690(15) 0.24875(9) 0.29401(7) 0.0332(3) Uani d 1
H H56D 0.2756 0.2996 0.2868 0.044(3) Uiso calc 1
H H56E 0.1923 0.2263 0.2555 0.044(3) Uiso calc 1
H H56F 0.2884 0.2094 0.3139 0.044(3) Uiso calc 1
C C57B 0.01182(16) 0.32582(9) 0.30168(7) 0.0338(3) Uani d 1
H H57D 0.0608 0.3755 0.2916 0.043(3) Uiso calc 1
H H57E -0.0616 0.3396 0.3280 0.043(3) Uiso calc 1
H H57F -0.0258 0.3005 0.2646 0.043(3) Uiso calc 1

loop_
_atom_site_aniso_label
_atom_site_aniso_U_11
_atom_site_aniso_U_22
_atom_site_aniso_U_33
_atom_site_aniso_U_12
_atom_site_aniso_U_13
_atom_site_aniso_U_23
O1A 0.0366(6) 0.0310(6) 0.0247(5) 0.0040(4) -0.0033(4) -0.0092(4)
C1A 0.0264(7) 0.0216(7) 0.0196(7) 0.0003(5) -0.0007(5) 0.0000(5)
C2A 0.0231(7) 0.0216(7) 0.0216(7) 0.0008(5) -0.0017(5) -0.0005(5)
C3A 0.0214(7) 0.0204(7) 0.0218(7) -0.0006(5) 0.0001(5) 0.0003(5)
N4A 0.0216(6) 0.0298(6) 0.0187(6) 0.0029(5) -0.0041(5) -0.0065(5)
C5A 0.0240(7) 0.0217(7) 0.0205(6) 0.0046(5) -0.0007(5) -0.0014(5)
C21A 0.0244(7) 0.0286(7) 0.0196(6) 0.0014(6) -0.0001(5) -0.0009(6)
O21A 0.0400(6) 0.0415(7) 0.0494(7) -0.0116(5) -0.0210(5) 0.0072(5)
O22A 0.0368(6) 0.0275(6) 0.0449(6) 0.0040(5) -0.0167(5) 0.0044(5)
C23A 0.0488(11) 0.0477(11) 0.0635(12) 0.0136(9) -0.0300(9) 0.0058(9)
C24A 0.0592(13) 0.0605(13) 0.0713(14) 0.0276(11) -0.0126(11) 0.0149(11)
C31A 0.0270(7) 0.0279(8) 0.0265(7) 0.0043(6) 0.0015(6) -0.0065(6)
C32A 0.0923(16) 0.0274(9) 0.0665(13) -0.0017(10) 0.0317(12) -0.0142(9)
C33A 0.0293(8) 0.0763(13) 0.0346(9) 0.0138(8) 0.0013(7) -0.0165(9)
C34A 0.0383(9) 0.0604(11) 0.0259(8) 0.0128(8) -0.0003(7) -0.0133(8)
O51A 0.0229(5) 0.0251(5) 0.0322(5) 0.0034(4) 0.0005(4) 0.0062(4)
C52A 0.0272(8) 0.0334(8) 0.0445(9) -0.0021(6) 0.0012(7) 0.0089(7)
C53A 0.0390(9) 0.0373(9) 0.0460(10) -0.0103(7) -0.0058(7) 0.0130(8)
C54A 0.0244(7) 0.0270(7) 0.0241(7) 0.0022(6) 0.0010(5) 0.0000(6)
C55A 0.0230(7) 0.0432(9) 0.0317(8) -0.0012(6) 0.0008(6) -0.0008(7)
C56A 0.0325(8) 0.0402(9) 0.0312(8) 0.0031(7) 0.0086(6) -0.0041(7)
C57A 0.0346(8) 0.0302(8) 0.0360(8) -0.0030(7) 0.0006(7) 0.0056(7)
O1B 0.0281(5) 0.0305(5) 0.0265(5) 0.0038(4) -0.0059(4) 0.0023(4)
C1B 0.0217(7) 0.0224(7) 0.0215(7) -0.0017(5) 0.0015(5) 0.0022(5)
C2B 0.0229(7) 0.0210(7) 0.0226(7) -0.0001(5) 0.0005(5) -0.0004(5)
C3B 0.0212(6) 0.0193(7) 0.0242(7) -0.0010(5) 0.0027(5) 0.0008(5)
N4B 0.0286(6) 0.0206(6) 0.0182(6) 0.0036(5) -0.0028(5) -0.0004(5)
C5B 0.0231(7) 0.0200(7) 0.0215(7) 0.0045(5) 0.0011(5) 0.0013(5)
C21B 0.0316(8) 0.0226(7) 0.0263(7) -0.0011(6) -0.0006(6) -0.0011(6)
O21B 0.0462(7) 0.0523(8) 0.0452(7) 0.0198(6) -0.0059(5) -0.0231(6)
O22B 0.0543(7) 0.0367(6) 0.0309(6) 0.0120(5) -0.0151(5) -0.0131(5)
C23B 0.0871(15) 0.0425(10) 0.0315(9) 0.0176(10) -0.0197(9) -0.0156(8)
C24B 0.0708(14) 0.0510(12) 0.0817(16) 0.0053(11) -0.0278(12) -0.0296(11)
C31B 0.0281(7) 0.0209(7) 0.0286(7) 0.0049(6) -0.0012(6) 0.0022(6)
C32B 0.0263(8) 0.0337(8) 0.0474(9) 0.0042(6) -0.0020(7) 0.0064(7)
C33B 0.0643(12) 0.0417(10) 0.0316(9) 0.0266(9) -0.0074(8) 0.0044(7)
C34B 0.0358(9) 0.0237(8) 0.0582(11) 0.0023(7) -0.0023(8) 0.0095(7)
O51B 0.0286(5) 0.0240(5) 0.0299(5) 0.0040(4) 0.0092(4) 0.0015(4)
C52B 0.0386(9) 0.0318(8) 0.0398(9) -0.0050(7) 0.0150(7) -0.0002(7)
C53B 0.0333(9) 0.0588(11) 0.0349(9) -0.0081(8) 0.0063(7) -0.0108(8)
C54B 0.0296(7) 0.0191(7) 0.0262(7) 0.0005(6) 0.0017(6) 0.0005(6)
C55B 0.0505(10) 0.0262(8) 0.0348(8) -0.0063(7) -0.0029(7) -0.0040(7)
C56B 0.0326(8) 0.0281(8) 0.0394(9) -0.0036(6) 0.0083(7) 0.0023(7)
C57B 0.0418(9) 0.0218(7) 0.0379(8) 0.0049(6) 0.0017(7) 0.0056(6)

loop_
_atom_type_symbol
_atom_type_description
_atom_type_scat_dispersion_real
_atom_type_scat_dispersion_imag
_atom_type_scat_source
C C 0.0033 0.0016 'International Tables Vol C Tables 4.2.6.8 and 6.1.1.4'
H H 0.0000 0.0000 'International Tables Vol C Tables 4.2.6.8 and 6.1.1.4'
N N 0.0061 0.0033 'International Tables Vol C Tables 4.2.6.8 and 6.1.1.4'
O O 0.0106 0.0060 'International Tables Vol C Tables 4.2.6.8 and 6.1.1.4'

loop_
_geom_angle_atom_site_label_1
_geom_angle_atom_site_label_2
_geom_angle_atom_site_label_3
_geom_angle
O1A C1A C2A 129.93(12)
O1A C1A C5A 123.06(12)
C2A C1A C5A 107.01(11)
C3A C2A C1A 108.31(11)
C3A C2A C21A 130.38(12)
C1A C2A C21A 121.31(12)
N4A C3A C2A 111.16(12)
N4A C3A C31A 119.60(11)
C2A C3A C31A 129.21(12)
C3A N4A C5A 112.64(11)
C3A N4A H4A 124.4(10)
C5A N4A H4A 123.0(11)
O51A C5A N4A 110.85(11)
O51A C5A C54A 107.25(10)
N4A C5A C54A 112.20(11)
O51A C5A C1A 112.92(11)
N4A C5A C1A 100.66(10)
C54A C5A C1A 112.99(11)
O21A C21A O22A 122.81(13)
O21A C21A C2A 125.50(13)
O22A C21A C2A 111.60(12)
C21A O22A C23A 115.85(12)
O22A C23A C24A 108.39(15)
O22A C23A H23A 110.0
C24A C23A H23A 110.0
O22A C23A H23B 110.0
C24A C23A H23B 110.0
H23A C23A H23B 108.4
C23A C24A H24A 109.5
C23A C24A H24B 109.5
H24A C24A H24B 109.5
C23A C24A H24C 109.5
H24A C24A H24C 109.5
H24B C24A H24C 109.5
C3A C31A C32A 107.86(12)
C3A C31A C34A 110.16(12)
C32A C31A C34A 110.20(14)
C3A C31A C33A 111.38(12)
C32A C31A C33A 110.60(15)
C34A C31A C33A 106.67(13)
C31A C32A H32A 109.5
C31A C32A H32B 109.5
H32A C32A H32B 109.5
C31A C32A H32C 109.5
H32A C32A H32C 109.5
H32B C32A H32C 109.5
C31A C33A H33A 109.5
C31A C33A H33B 109.5
H33A C33A H33B 109.5
C31A C33A H33C 109.5
H33A C33A H33C 109.5
H33B C33A H33C 109.5
C31A C34A H34A 109.5
C31A C34A H34B 109.5
H34A C34A H34B 109.5
C31A C34A H34C 109.5
H34A C34A H34C 109.5
H34B C34A H34C 109.5
C5A O51A C52A 115.05(10)
O51A C52A C53A 107.95(12)
O51A C52A H52A 110.1
C53A C52A H52A 110.1
O51A C52A H52B 110.1
C53A C52A H52B 110.1
H52A C52A H52B 108.4
C52A C53A H53A 109.5
C52A C53A H53B 109.5
H53A C53A H53B 109.5
C52A C53A H53C 109.5
H53A C53A H53C 109.5
H53B C53A H53C 109.5
C56A C54A C57A 109.52(12)
C56A C54A C55A 108.74(12)
C57A C54A C55A 109.26(12)
C56A C54A C5A 110.36(12)
C57A C54A C5A 109.49(11)
C55A C54A C5A 109.45(11)
C54A C55A H55A 109.5
C54A C55A H55B 109.5
H55A C55A H55B 109.5
C54A C55A H55C 109.5
H55A C55A H55C 109.5
H55B C55A H55C 109.5
C54A C56A H56A 109.5
C54A C56A H56B 109.5
H56A C56A H56B 109.5
C54A C56A H56C 109.5
H56A C56A H56C 109.5
H56B C56A H56C 109.5
C54A C57A H57A 109.5
C54A C57A H57B 109.5
H57A C57A H57B 109.5
C54A C57A H57C 109.5
H57A C57A H57C 109.5
H57B C57A H57C 109.5
O1B C1B C2B 130.97(13)
O1B C1B C5B 121.72(12)
C2B C1B C5B 107.32(11)
C3B C2B C1B 107.33(11)
C3B C2B C21B 128.09(12)
C1B C2B C21B 124.50(12)
N4B C3B C2B 110.98(12)
N4B C3B C31B 119.43(12)
C2B C3B C31B 129.58(12)
C3B N4B C5B 112.98(11)
C3B N4B H4B 125.8(11)
C5B N4B H4B 120.6(11)
O51B C5B N4B 112.00(10)
O51B C5B C1B 113.02(11)
N4B C5B C1B 100.69(10)
O51B C5B C54B 107.64(10)
N4B C5B C54B 111.59(11)
C1B C5B C54B 111.90(11)
O21B C21B O22B 121.54(13)
O21B C21B C2B 127.03(13)
O22B C21B C2B 111.36(12)
C21B O22B C23B 116.08(13)
O22B C23B C24B 111.12(17)
O22B C23B H23C 109.4
C24B C23B H23C 109.4
O22B C23B H23D 109.4
C24B C23B H23D 109.4
H23C C23B H23D 108.0
C23B C24B H24D 109.5
C23B C24B H24E 109.5
H24D C24B H24E 109.5
C23B C24B H24F 109.5
H24D C24B H24F 109.5
H24E C24B H24F 109.5
C3B C31B C33B 111.26(12)
C3B C31B C34B 110.17(11)
C33B C31B C34B 107.97(13)
C3B C31B C32B 108.06(11)
C33B C31B C32B 108.76(13)
C34B C31B C32B 110.63(12)
C31B C32B H32D 109.5
C31B C32B H32E 109.5
H32D C32B H32E 109.5
C31B C32B H32F 109.5
H32D C32B H32F 109.5
H32E C32B H32F 109.5
C31B C33B H33D 109.5
C31B C33B H33E 109.5
H33D C33B H33E 109.5
C31B C33B H33F 109.5
H33D C33B H33F 109.5
H33E C33B H33F 109.5
C31B C34B H34D 109.5
C31B C34B H34E 109.5
H34D C34B H34E 109.5
C31B C34B H34F 109.5
H34D C34B H34F 109.5
H34E C34B H34F 109.5
C5B O51B C52B 114.83(10)
O51B C52B C53B 107.99(13)
O51B C52B H52C 110.1
C53B C52B H52C 110.1
O51B C52B H52D 110.1
C53B C52B H52D 110.1
H52C C52B H52D 108.4
C52B C53B H53D 109.5
C52B C53B H53E 109.5
H53D C53B H53E 109.5
C52B C53B H53F 109.5
H53D C53B H53F 109.5
H53E C53B H53F 109.5
C56B C54B C55B 109.49(12)
C56B C54B C57B 108.74(12)
C55B C54B C57B 109.12(12)
C56B C54B C5B 110.22(11)
C55B C54B C5B 109.42(11)
C57B C54B C5B 109.83(11)
C54B C55B H55D 109.5
C54B C55B H55E 109.5
H55D C55B H55E 109.5
C54B C55B H55F 109.5
H55D C55B H55F 109.5
H55E C55B H55F 109.5
C54B C56B H56D 109.5
C54B C56B H56E 109.5
H56D C56B H56E 109.5
C54B C56B H56F 109.5
H56D C56B H56F 109.5
H56E C56B H56F 109.5
C54B C57B H57D 109.5
C54B C57B H57E 109.5
H57D C57B H57E 109.5
C54B C57B H57F 109.5
H57D C57B H57F 109.5
H57E C57B H57F 109.5

loop_
_geom_bond_atom_site_label_1
_geom_bond_atom_site_label_2
_geom_bond_distance
O1A C1A 1.2294(16)
C1A C2A 1.4304(19)
C1A C5A 1.5634(18)
C2A C3A 1.3925(18)
C2A C21A 1.4728(18)
C3A N4A 1.3420(17)
C3A C31A 1.5206(18)
N4A C5A 1.4619(17)
N4A H4A 0.832(16)
C5A O51A 1.4089(16)
C5A C54A 1.5533(19)
C21A O21A 1.2009(17)
C21A O22A 1.3442(17)
O22A C23A 1.4558(18)
C23A C24A 1.470(3)
C23A H23A 0.9900
C23A H23B 0.9900
C24A H24A 0.9800
C24A H24B 0.9800
C24A H24C 0.9800
C31A C32A 1.523(2)
C31A C34A 1.532(2)
C31A C33A 1.534(2)
C32A H32A 0.9800
C32A H32B 0.9800
C32A H32C 0.9800
C33A H33A 0.9800
C33A H33B 0.9800
C33A H33C 0.9800
C34A H34A 0.9800
C34A H34B 0.9800
C34A H34C 0.9800
O51A C52A 1.4398(17)
C52A C53A 1.495(2)
C52A H52A 0.9900
C52A H52B 0.9900
C53A H53A 0.9800
C53A H53B 0.9800
C53A H53C 0.9800
C54A C56A 1.5317(19)
C54A C57A 1.533(2)
C54A C55A 1.5374(19)
C55A H55A 0.9800
C55A H55B 0.9800
C55A H55C 0.9800
C56A H56A 0.9800
C56A H56B 0.9800
C56A H56C 0.9800
C57A H57A 0.9800
C57A H57B 0.9800
C57A H57C 0.9800
O1B C1B 1.2279(16)
C1B C2B 1.4424(18)
C1B C5B 1.5520(18)
C2B C3B 1.4123(18)
C2B C21B 1.4612(19)
C3B N4B 1.3338(17)
C3B C31B 1.5257(18)
N4B C5B 1.4682(16)
N4B H4B 0.862(16)
C5B O51B 1.3986(16)
C5B C54B 1.5605(18)
C21B O21B 1.2053(18)
C21B O22B 1.3481(17)
O22B C23B 1.4500(19)
C23B C24B 1.492(3)
C23B H23C 0.9900
C23B H23D 0.9900
C24B H24D 0.9800
C24B H24E 0.9800
C24B H24F 0.9800
C31B C33B 1.531(2)
C31B C34B 1.536(2)
C31B C32B 1.538(2)
C32B H32D 0.9800
C32B H32E 0.9800
C32B H32F 0.9800
C33B H33D 0.9800
C33B H33E 0.9800
C33B H33F 0.9800
C34B H34D 0.9800
C34B H34E 0.9800
C34B H34F 0.9800
O51B C52B 1.4385(17)
C52B C53B 1.500(2)
C52B H52C 0.9900
C52B H52D 0.9900
C53B H53D 0.9800
C53B H53E 0.9800
C53B H53F 0.9800
C54B C56B 1.5316(19)
C54B C55B 1.533(2)
C54B C57B 1.5340(19)
C55B H55D 0.9800
C55B H55E 0.9800
C55B H55F 0.9800
C56B H56D 0.9800
C56B H56E 0.9800
C56B H56F 0.9800
C57B H57D 0.9800
C57B H57E 0.9800
C57B H57F 0.9800

loop_
_geom_hbond_atom_site_label_D
_geom_hbond_atom_site_label_H
_geom_hbond_atom_site_label_A
_geom_hbond_site_symmetry_A
_geom_hbond_distance_DH
_geom_hbond_distance_HA
_geom_hbond_distance_DA
_geom_hbond_angle_DHA
N4A H4A O1B 4_666 0.832(16) 2.175(16) 3.0009(15) 171.8(14)
N4B H4B O1A . 0.862(16) 2.156(17) 3.0089(15) 170.4(15)

loop_
_geom_torsion_atom_site_label_1
_geom_torsion_atom_site_label_2
_geom_torsion_atom_site_label_3
_geom_torsion_atom_site_label_4
_geom_torsion
O1A C1A C2A C3A 175.84(14)
C5A C1A C2A C3A -4.57(15)
O1A C1A C2A C21A -4.3(2)
C5A C1A C2A C21A 175.27(12)
C1A C2A C3A N4A 2.80(16)
C21A C2A C3A N4A -177.03(13)
C1A C2A C3A C31A -175.43(13)
C21A C2A C3A C31A 4.7(2)
C2A C3A N4A C5A 0.37(16)
C31A C3A N4A C5A 178.79(12)
C3A N4A C5A O51A -122.73(12)
C3A N4A C5A C54A 117.39(12)
C3A N4A C5A C1A -3.01(14)
O1A C1A C5A O51A -57.67(17)
C2A C1A C5A O51A 122.71(12)
O1A C1A C5A N4A -175.89(13)
C2A C1A C5A N4A 4.49(13)
O1A C1A C5A C54A 64.28(17)
C2A C1A C5A C54A -115.35(12)
C3A C2A C21A O21A -123.99(18)
C1A C2A C21A O21A 56.2(2)
C3A C2A C21A O22A 59.31(19)
C1A C2A C21A O22A -120.50(14)
O21A C21A O22A C23A 4.9(2)
C2A C21A O22A C23A -178.30(14)
C21A O22A C23A C24A 148.27(16)
N4A C3A C31A C32A 86.56(17)
C2A C3A C31A C32A -95.34(18)
N4A C3A C31A C34A -33.74(18)
C2A C3A C31A C34A 144.35(15)
N4A C3A C31A C33A -151.90(14)
C2A C3A C31A C33A 26.2(2)
N4A C5A O51A C52A 63.24(15)
C54A C5A O51A C52A -173.96(11)
C1A C5A O51A C52A -48.84(15)
C5A O51A C52A C53A -161.21(12)
O51A C5A C54A C56A 58.82(14)
N4A C5A C54A C56A -179.22(11)
C1A C5A C54A C56A -66.26(14)
O51A C5A C54A C57A 179.45(11)
N4A C5A C54A C57A -58.60(14)
C1A C5A C54A C57A 54.36(15)
O51A C5A C54A C55A -60.81(14)
N4A C5A C54A C55A 61.15(14)
C1A C5A C54A C55A 174.11(11)
O1B C1B C2B C3B -171.89(14)
C5B C1B C2B C3B 8.17(14)
O1B C1B C2B C21B 11.2(2)
C5B C1B C2B C21B -168.79(12)
C1B C2B C3B N4B -5.04(15)
C21B C2B C3B N4B 171.77(13)
C1B C2B C3B C31B 173.79(13)
C21B C2B C3B C31B -9.4(2)
C2B C3B N4B C5B -0.50(16)
C31B C3B N4B C5B -179.46(11)
C3B N4B C5B O51B 125.64(12)
C3B N4B C5B C1B 5.27(14)
C3B N4B C5B C54B -113.61(12)
O1B C1B C5B O51B 52.43(17)
C2B C1B C5B O51B -127.62(11)
O1B C1B C5B N4B 172.06(12)
C2B C1B C5B N4B -7.99(13)
O1B C1B C5B C54B -69.29(16)
C2B C1B C5B C54B 110.66(12)
C3B C2B C21B O21B -20.3(2)
C1B C2B C21B O21B 155.96(15)
C3B C2B C21B O22B 162.64(13)
C1B C2B C21B O22B -21.06(19)
O21B C21B O22B C23B 0.2(2)
C2B C21B O22B C23B 177.41(14)
C21B O22B C23B C24B 91.19(19)
N4B C3B C31B C33B 13.22(18)
C2B C3B C31B C33B -165.52(14)
N4B C3B C31B C34B 132.93(14)
C2B C3B C31B C34B -45.82(19)
N4B C3B C31B C32B -106.10(14)
C2B C3B C31B C32B 75.15(18)
N4B C5B O51B C52B -52.86(15)
C1B C5B O51B C52B 60.04(15)
C54B C5B O51B C52B -175.88(11)
C5B O51B C52B C53B -152.20(12)
O51B C5B C54B C56B -173.80(11)
N4B C5B C54B C56B 62.93(14)
C1B C5B C54B C56B -49.04(15)
O51B C5B C54B C55B 65.74(14)
N4B C5B C54B C55B -57.52(15)
C1B C5B C54B C55B -169.49(11)
O51B C5B C54B C57B -54.01(14)
N4B C5B C54B C57B -177.28(11)
C1B C5B C54B C57B 70.75(14)
